data_1531576
loop_
_publ_author_name
'Kaiser, J.W.'
'Jeitschko, W.'

_publ_section_title
;
 Ternary transition metal antimonides T5 T'1-x Sb2+x (T = Ti, Zr, Hf; T' =
 Fe, Co, Ni, Cu, Ru, Rh, Pd, Cd) with Nb5 Si Sn2 (ordered W5 Si3, filled
 V4 Si Sb2) type structure
;
_journal_name_full 'Zeitschrift fuer Anorganische und Allgemeine Chemie'
_journal_page_first 337
_journal_page_last 343
_journal_volume 628
_journal_year 2002
_chemical_formula_sum 'Ni0.45 Sb2.55 Ti5'
_chemical_name_systematic 'Ti5 (Ni0.45 Sb0.55) Sb2'
_space_group_IT_number 140
_symmetry_space_group_name_Hall '-I 4 2c'
_symmetry_space_group_name_H-M 'I 4/m c m'
_cell_angle_alpha 90
_cell_angle_beta 90
_cell_angle_gamma 90
_cell_formula_units_Z 4
_cell_length_a 10.475
_cell_length_b 10.475
_cell_length_c 5.242
_cell_volume 575.182
_citation_journal_id_ASTM ZAACAB
_cod_data_source_file Kaiser_ZAACAB_2002_1033.cif
_cod_data_source_block Ni0.45Sb2.55Ti5
_cod_original_cell_volume 575.1818
_cod_database_code 1531576

loop_
_symmetry_equiv_pos_as_xyz
x,y,z
-y,x,z
-x,-y,z
y,-x,z
x,-y,-z+1/2
y,x,-z+1/2
-x,y,-z+1/2
-y,-x,-z+1/2
-x,-y,-z
y,-x,-z
x,y,-z
-y,x,-z
-x,y,z-1/2
-y,-x,z-1/2
x,-y,z-1/2
y,x,z-1/2
x+1/2,y+1/2,z+1/2
-y+1/2,x+1/2,z+1/2
-x+1/2,-y+1/2,z+1/2
y+1/2,-x+1/2,z+1/2
x+1/2,-y+1/2,-z+1
y+1/2,x+1/2,-z+1
-x+1/2,y+1/2,-z+1
-y+1/2,-x+1/2,-z+1
-x+1/2,-y+1/2,-z+1/2
y+1/2,-x+1/2,-z+1/2
x+1/2,y+1/2,-z+1/2
-y+1/2,x+1/2,-z+1/2
-x+1/2,y+1/2,z
-y+1/2,-x+1/2,z
x+1/2,-y+1/2,z
y+1/2,x+1/2,z

loop_
_atom_site_label
_atom_site_type_symbol
_atom_site_fract_x
_atom_site_fract_y
_atom_site_fract_z
_atom_site_occupancy
_atom_site_U_iso_or_equiv
Ni1 Ni 0 0 0.25 0.45 0.0
Sb2 Sb 0.1637 0.6637 0 1 0.0
Ti2 Ti 0 0.5 0.25 1 0.0
Sb1 Sb 0 0 0.25 0.55 0.0
Ti1 Ti 0.0798 0.222 0 1 0.0
